data_7236346
loop_
_publ_author_name
'Zhang, Mingxing'
'Chen, Cong'
'Wang, Qian'
'Fu, Wensheng'
'Huang, Kunlin'
'Zhou, Wei'

_publ_section_title
;
 A metal--organic framework functionalized with piperazine exhibiting
 enhanced CH4 storage
;
_journal_issue 1
_journal_name_full 'Journal of Materials Chemistry A'
_journal_page_first 349
_journal_paper_doi 10.1039/C6TA06037D
_journal_volume 5
_journal_year 2017
_chemical_formula_sum 'C10 H7 Cu N O5'
_chemical_formula_weight 284.72
_space_group_IT_number 166
_space_group_name_Hall '-R 3 2"'
_space_group_name_H-M_alt 'R -3 m :H'
_symmetry_cell_setting rhombohedral
_symmetry_space_group_name_H-M 'R -3 m :H'
_atom_sites_solution_hydrogens geom
_atom_sites_solution_primary direct
_atom_sites_solution_secondary difmap
_audit_creation_method SHELXL-97
_audit_update_record
;
2016-07-07 deposited with the CCDC.
2016-11-21 downloaded from the CCDC.
;
_cell_angle_alpha 90.00
_cell_angle_beta 90.00
_cell_angle_gamma 120.00
_cell_formula_units_Z 18
_cell_length_a 18.5420(10)
_cell_length_b 18.5420(10)
_cell_length_c 37.5167(18)
_cell_measurement_reflns_used 7784
_cell_measurement_temperature 123
_cell_measurement_theta_max 25.03
_cell_measurement_theta_min 2.51
_cell_volume 11170.4(10)
_computing_cell_refinement 'Bruker SAINT'
_computing_data_collection 'Bruker APEX2'
_computing_data_reduction 'Bruker SAINT'
_computing_molecular_graphics 'Bruker SHELXTL'
_computing_publication_material 'Bruker SHELXTL'
_computing_structure_refinement 'SHELXL-2014 (Sheldrick 2014)'
_computing_structure_solution 'SHELXS-97 (Sheldrick 2008)'
_diffrn_ambient_temperature 123
_diffrn_measured_fraction_theta_full 0.998
_diffrn_measured_fraction_theta_max 0.998
_diffrn_measurement_device_type 'Bruker APEX-II CCD'
_diffrn_measurement_method '\f and \w scans'
_diffrn_radiation_monochromator graphite
_diffrn_radiation_source 'fine-focus sealed tube'
_diffrn_radiation_type MoK\a
_diffrn_radiation_wavelength 0.71073
_diffrn_reflns_av_R_equivalents 0.1197
_diffrn_reflns_av_sigmaI/netI 0.0436
_diffrn_reflns_limit_h_max 22
_diffrn_reflns_limit_h_min -22
_diffrn_reflns_limit_k_max 22
_diffrn_reflns_limit_k_min -19
_diffrn_reflns_limit_l_max 44
_diffrn_reflns_limit_l_min -44
_diffrn_reflns_number 26097
_diffrn_reflns_theta_full 25.02
_diffrn_reflns_theta_max 25.02
_diffrn_reflns_theta_min 2.20
_exptl_absorpt_coefficient_mu 0.876
_exptl_crystal_colour blue
_exptl_crystal_density_diffrn 0.762
_exptl_crystal_density_method 'not measured'
_exptl_crystal_description block
_exptl_crystal_F_000 2106
_platon_squeeze_details
;
;
_refine_diff_density_max 1.088
_refine_diff_density_min -0.570
_refine_diff_density_rms 0.097
_refine_ls_extinction_method none
_refine_ls_goodness_of_fit_ref 1.081
_refine_ls_hydrogen_treatment mixed
_refine_ls_matrix_type full
_refine_ls_number_parameters 91
_refine_ls_number_reflns 2421
_refine_ls_number_restraints 246
_refine_ls_restrained_S_all 1.054
_refine_ls_R_factor_all 0.0955
_refine_ls_R_factor_gt 0.0803
_refine_ls_shift/su_max 0.002
_refine_ls_shift/su_mean 0.000
_refine_ls_structure_factor_coef Fsqd
_refine_ls_weighting_details 'calc w=1/[\s^2^(Fo^2^)+(0.1461P)^2^+51.8502P] where P=(Fo^2^+2Fc^2^)/3'
_refine_ls_weighting_scheme calc
_refine_ls_wR_factor_gt 0.2415
_refine_ls_wR_factor_ref 0.2520
_reflns_number_gt 1944
_reflns_number_total 2421
_reflns_threshold_expression >2sigma(I)
_cod_data_source_file c6ta06037d2.cif
_cod_data_source_block aa_a
_cod_original_sg_symbol_H-M R-3m
_cod_database_code 7236346

loop_
_symmetry_equiv_pos_as_xyz
'x, y, z'
'-y, x-y, z'
'-x+y, -x, z'
'y, x, -z'
'-x, -x+y, -z'
'x-y, -y, -z'
'x+2/3, y+1/3, z+1/3'
'-y+2/3, x-y+1/3, z+1/3'
'-x+y+2/3, -x+1/3, z+1/3'
'y+2/3, x+1/3, -z+1/3'
'-x+2/3, -x+y+1/3, -z+1/3'
'x-y+2/3, -y+1/3, -z+1/3'
'x+1/3, y+2/3, z+2/3'
'-y+1/3, x-y+2/3, z+2/3'
'-x+y+1/3, -x+2/3, z+2/3'
'y+1/3, x+2/3, -z+2/3'
'-x+1/3, -x+y+2/3, -z+2/3'
'x-y+1/3, -y+2/3, -z+2/3'
'-x, -y, -z'
'y, -x+y, -z'
'x-y, x, -z'
'-y, -x, z'
'x, x-y, z'
'-x+y, y, z'
'-x+2/3, -y+1/3, -z+1/3'
'y+2/3, -x+y+1/3, -z+1/3'
'x-y+2/3, x+1/3, -z+1/3'
'-y+2/3, -x+1/3, z+1/3'
'x+2/3, x-y+1/3, z+1/3'
'-x+y+2/3, y+1/3, z+1/3'
'-x+1/3, -y+2/3, -z+2/3'
'y+1/3, -x+y+2/3, -z+2/3'
'x-y+1/3, x+2/3, -z+2/3'
'-y+1/3, -x+2/3, z+2/3'
'x+1/3, x-y+2/3, z+2/3'
'-x+y+1/3, y+2/3, z+2/3'

loop_
_atom_site_label
_atom_site_type_symbol
_atom_site_fract_x
_atom_site_fract_y
_atom_site_fract_z
_atom_site_U_iso_or_equiv
_atom_site_adp_type
_atom_site_occupancy
_atom_site_symmetry_multiplicity
_atom_site_calc_flag
_atom_site_refinement_flags
_atom_site_disorder_group
Cu1 Cu 0.52371(2) 0.47629(2) -0.02905(2) 0.0523(4) Uani 1 2 d SU .
N1 N 0.3690(12) 0.1845(6) 0.1332(3) 0.089(2) Uani 0.511(13) 2 d SPDU 1
N1' N 0.3414(12) 0.1707(6) 0.1294(3) 0.089(2) Uani 0.489(13) 2 d SPDU 2
O1 O 0.4822(3) 0.3721(2) -0.00401(10) 0.0664(10) Uani 1 1 d U .
O2 O 0.4420(3) 0.4105(3) 0.04501(10) 0.0741(11) Uani 1 1 d U .
O1W O 0.5567(3) 0.4433(3) -0.0787(2) 0.129(3) Uani 1 2 d SU .
C1 C 0.4530(4) 0.3603(4) 0.02720(15) 0.0604(13) Uani 1 1 d U .
C2 C 0.4469(6) 0.2235(3) 0.0273(2) 0.0666(19) Uani 1 2 d SU .
H2 H 0.4685 0.2342 0.0043 0.080 Uiso 1 2 calc SR .
C3 C 0.4308(4) 0.2801(4) 0.04451(15) 0.0684(14) Uani 1 1 d U .
C4 C 0.3994(5) 0.2652(4) 0.07793(16) 0.0783(16) Uani 1 1 d U .
H4 H 0.3886 0.3037 0.0890 0.094 Uiso 1 1 calc R .
C5 C 0.3828(7) 0.1914(3) 0.0964(2) 0.083(2) Uani 1 2 d SDU .
C6 C 0.3175(11) 0.2192(12) 0.14711(19) 0.103(3) Uani 0.511(13) 1 d PDU 1
H6A H 0.2584 0.1793 0.1456 0.124 Uiso 0.511(13) 1 calc PR 1
H6B H 0.3295 0.2703 0.1351 0.124 Uiso 0.511(13) 1 calc PR 1
C6' C 0.3722(7) 0.2427(8) 0.1544(4) 0.103(3) Uani 0.489(13) 1 d PDU 2
H6'1 H 0.3810 0.2931 0.1428 0.124 Uiso 0.489(13) 1 calc PR 2
H6'2 H 0.4224 0.2532 0.1669 0.124 Uiso 0.489(13) 1 calc PR 2

loop_
_atom_site_aniso_label
_atom_site_aniso_U_11
_atom_site_aniso_U_22
_atom_site_aniso_U_33
_atom_site_aniso_U_23
_atom_site_aniso_U_13
_atom_site_aniso_U_12
Cu1 0.0726(6) 0.0726(6) 0.0429(5) -0.00257(16) 0.00257(16) 0.0597(6)
N1 0.138(6) 0.086(3) 0.062(4) 0.009(2) 0.019(4) 0.069(3)
N1' 0.138(6) 0.086(3) 0.062(4) 0.009(2) 0.019(4) 0.069(3)
O1 0.091(3) 0.068(2) 0.062(2) 0.0017(18) 0.0058(19) 0.056(2)
O2 0.110(3) 0.079(2) 0.060(2) 0.008(2) 0.009(2) 0.068(2)
O1W 0.140(5) 0.140(5) 0.114(5) -0.046(3) 0.046(3) 0.074(5)
C1 0.080(3) 0.069(3) 0.060(3) -0.004(2) -0.006(3) 0.058(3)
C2 0.096(5) 0.062(3) 0.053(4) -0.0014(18) -0.003(4) 0.048(2)
C3 0.098(4) 0.075(3) 0.055(3) 0.004(3) -0.002(3) 0.060(3)
C4 0.122(4) 0.077(3) 0.062(3) 0.006(3) 0.005(3) 0.069(3)
C5 0.125(5) 0.078(3) 0.060(4) 0.008(2) 0.016(4) 0.063(3)
C6 0.143(6) 0.092(5) 0.081(5) 0.012(4) 0.013(5) 0.064(5)
C6' 0.143(6) 0.092(5) 0.081(5) 0.012(4) 0.013(5) 0.064(5)

loop_
_atom_type_symbol
_atom_type_description
_atom_type_scat_dispersion_real
_atom_type_scat_dispersion_imag
_atom_type_scat_source
C C 0.0033 0.0016 'International Tables Vol C Tables 4.2.6.8 and 6.1.1.4'
H H 0.0000 0.0000 'International Tables Vol C Tables 4.2.6.8 and 6.1.1.4'
Cu Cu 0.3201 1.2651 'International Tables Vol C Tables 4.2.6.8 and 6.1.1.4'
N N 0.0061 0.0033 'International Tables Vol C Tables 4.2.6.8 and 6.1.1.4'
O O 0.0106 0.0060 'International Tables Vol C Tables 4.2.6.8 and 6.1.1.4'

loop_
_geom_angle_atom_site_label_1
_geom_angle_atom_site_label_2
_geom_angle_atom_site_label_3
_geom_angle
_geom_angle_site_symmetry_1
_geom_angle_site_symmetry_3
O1 Cu1 O1 88.9(2) . 22_665
O1 Cu1 O2 89.85(19) . 4
O1 Cu1 O2 167.34(16) 22_665 4
O1 Cu1 O2 167.34(16) . 19_665
O1 Cu1 O2 89.85(19) 22_665 19_665
O2 Cu1 O2 88.6(3) 4 19_665
O1 Cu1 O1W 99.5(2) . .
O1 Cu1 O1W 99.5(2) 22_665 .
O2 Cu1 O1W 93.1(2) 4 .
O2 Cu1 O1W 93.1(2) 19_665 .
O1 Cu1 Cu1 84.22(11) . 19_665
O1 Cu1 Cu1 84.22(11) 22_665 19_665
O2 Cu1 Cu1 83.11(11) 4 19_665
O2 Cu1 Cu1 83.11(11) 19_665 19_665
O1W Cu1 Cu1 174.7(3) . 19_665
C5 N1 C6 115.7(8) . 23
C5 N1 C6 115.7(8) . .
C6 N1 C6 97.8(18) 23 .
C5 N1' C6' 113.5(9) . .
C5 N1' C6' 113.5(9) . 23
C6' N1' C6' 89.2(19) . 23
C1 O1 Cu1 123.2(3) . .
C1 O2 Cu1 123.4(4) . 19_665
O2 C1 O1 125.9(5) . .
O2 C1 C3 116.7(5) . .
O1 C1 C3 117.5(5) . .
C3 C2 C3 119.8(7) 23 .
C3 C2 H2 120.1 23 .
C3 C2 H2 120.1 . .
C4 C3 C2 120.7(6) . .
C4 C3 C1 119.2(5) . .
C2 C3 C1 120.0(5) . .
C3 C4 C5 120.8(6) . .
C3 C4 H4 119.6 . .
C5 C4 H4 119.6 . .
N1 C5 N1' 19.2(13) . .
N1 C5 C4 120.7(4) . .
N1' C5 C4 121.2(4) . .
N1 C5 C4 120.7(4) . 23
N1' C5 C4 121.2(4) . 23
C4 C5 C4 117.1(7) . 23
N1 C6 C6 98.5(10) . 11
N1 C6 H6A 112.1 . .
C6 C6 H6A 112.1 11 .
N1 C6 H6B 112.1 . .
C6 C6 H6B 112.1 11 .
H6A C6 H6B 109.7 . .
N1' C6' C6' 96.1(11) . 11
N1' C6' H6'1 112.5 . .
C6' C6' H6'1 112.5 11 .
N1' C6' H6'2 112.5 . .
C6' C6' H6'2 112.5 11 .
H6'1 C6' H6'2 110.1 . .

loop_
_geom_bond_atom_site_label_1
_geom_bond_atom_site_label_2
_geom_bond_distance
_geom_bond_site_symmetry_2
Cu1 O1 1.928(4) .
Cu1 O1 1.928(4) 22_665
Cu1 O2 1.959(4) 4
Cu1 O2 1.959(4) 19_665
Cu1 O1W 2.143(6) .
Cu1 Cu1 2.6588(15) 19_665
N1 C5 1.400(9) .
N1 C6 1.487(9) 23
N1 C6 1.487(9) .
N1' C5 1.404(9) .
N1' C6' 1.493(9) .
N1' C6' 1.493(9) 23
O1 C1 1.262(6) .
O2 C1 1.242(6) .
O2 Cu1 1.959(4) 19_665
C1 C3 1.480(8) .
C2 C3 1.387(7) 23
C2 C3 1.387(7) .
C2 H2 0.9300 .
C3 C4 1.351(8) .
C4 C5 1.424(7) .
C4 H4 0.9300 .
C5 C4 1.424(7) 23
C6 C6 1.553(10) 11
C6 H6A 0.9700 .
C6 H6B 0.9700 .
C6' C6' 1.551(10) 11
C6' H6'1 0.9700 .
C6' H6'2 0.9700 .

loop_
_geom_torsion_atom_site_label_1
_geom_torsion_atom_site_label_2
_geom_torsion_atom_site_label_3
_geom_torsion_atom_site_label_4
_geom_torsion
_geom_torsion_site_symmetry_1
_geom_torsion_site_symmetry_4
O1 Cu1 O1 C1 82.1(5) 22_665 .
O2 Cu1 O1 C1 -85.3(5) 4 .
O2 Cu1 O1 C1 -2.5(11) 19_665 .
O1W Cu1 O1 C1 -178.5(5) . .
Cu1 Cu1 O1 C1 -2.2(4) 19_665 .
Cu1 O2 C1 O1 -4.8(9) 19_665 .
Cu1 O2 C1 C3 174.3(4) 19_665 .
Cu1 O1 C1 O2 4.9(9) . .
Cu1 O1 C1 C3 -174.3(4) . .
C3 C2 C3 C4 0.0(13) 23 .
C3 C2 C3 C1 176.0(5) 23 .
O2 C1 C3 C4 0.7(9) . .
O1 C1 C3 C4 180.0(6) . .
O2 C1 C3 C2 -175.4(6) . .
O1 C1 C3 C2 3.9(9) . .
C2 C3 C4 C5 0.5(12) . .
C1 C3 C4 C5 -175.6(7) . .
C6 N1 C5 N1' 56.7(13) 23 .
C6 N1 C5 N1' -56.7(13) . .
C6 N1 C5 C4 154.0(12) 23 .
C6 N1 C5 C4 41(2) . .
C6 N1 C5 C4 -41(2) 23 23
C6 N1 C5 C4 -154.0(12) . 23
C6' N1' C5 N1 50.0(12) . .
C6' N1' C5 N1 -50.0(12) 23 .
C6' N1' C5 C4 -44.3(19) . .
C6' N1' C5 C4 -144.3(12) 23 .
C6' N1' C5 C4 144.3(12) . 23
C6' N1' C5 C4 44.3(19) 23 23
C3 C4 C5 N1 165.1(12) . .
C3 C4 C5 N1' -172.6(11) . .
C3 C4 C5 C4 -0.9(15) . 23
C5 N1 C6 C6 -156.5(15) . 11
C6 N1 C6 C6 80.1(15) 23 11
C5 N1' C6' C6' 160.7(14) . 11
C6' N1' C6' C6' -84.0(12) 23 11

loop_
_platon_squeeze_void_nr
_platon_squeeze_void_average_x
_platon_squeeze_void_average_y
_platon_squeeze_void_average_z
_platon_squeeze_void_volume
_platon_squeeze_void_count_electrons
_platon_squeeze_void_content
1 -0.056 -0.036 -0.002 7395 1173 ' '
